data_1563159
loop_
_publ_author_name
'Tan, Jin-Fay'
'Bormann, Carl Thomas'
'Severin, Kay'
'Cramer, Nicolai'

_publ_section_title
;
 Alkynyl Triazenes Enable Divergent Syntheses of 2-Pyrones
;
_journal_name_full 'Chemical Science'
_journal_paper_doi 10.1039/D1SC02583J
_journal_year 2021
_chemical_formula_moiety 'C18 H21 N3 O2'
_chemical_formula_sum 'C18 H21 N3 O2'
_chemical_formula_weight 311.38
_space_group_crystal_system monoclinic
_space_group_IT_number 14
_space_group_name_Hall '-P 2yn'
_space_group_name_H-M_alt 'P 1 21/n 1'
_atom_sites_solution_hydrogens difmap
_atom_sites_solution_primary dual
_atom_sites_solution_secondary difmap
_audit_creation_date 2020-12-08
_audit_creation_method
;
Olex2 1.3
(compiled 2020.11.12 svn.r5f609507 for OlexSys, GUI svn.r6226)
;
_audit_update_record
;
2021-04-06 deposited with the CCDC.	2021-06-04 downloaded from the CCDC.
;
_cell_angle_alpha 90
_cell_angle_beta 109.1940(18)
_cell_angle_gamma 90
_cell_formula_units_Z 8
_cell_length_a 10.40586(17)
_cell_length_b 28.8016(4)
_cell_length_c 11.4833(2)
_cell_measurement_reflns_used 10150
_cell_measurement_temperature 140.00(10)
_cell_measurement_theta_max 72.6240
_cell_measurement_theta_min 4.7430
_cell_volume 3250.29(10)
_computing_cell_refinement 'CrysAlisPro 1.171.40.84a (Rigaku OD, 2020)'
_computing_data_collection 'CrysAlisPro 1.171.40.84a (Rigaku OD, 2020)'
_computing_data_reduction 'CrysAlisPro 1.171.40.84a (Rigaku OD, 2020)'
_computing_molecular_graphics 'Olex2 1.3 (Dolomanov et al., 2009)'
_computing_publication_material 'Olex2 1.3 (Dolomanov et al., 2009)'
_computing_structure_refinement 'SHELXL 2018/3 (Sheldrick, 2015)'
_computing_structure_solution 'SHELXT (Sheldrick, 2015)'
_diffrn_ambient_environment N~2~
_diffrn_ambient_temperature 140.00(10)
_diffrn_detector 'CCD plate'
_diffrn_detector_area_resol_mean 5.2817
_diffrn_detector_type AtlasS2
_diffrn_measured_fraction_theta_full 0.997
_diffrn_measured_fraction_theta_max 0.986
_diffrn_measurement_details
;
List of Runs (angles in degrees, time in seconds):

  # Type    Start    End  Width  t~exp~   \w     \q     \k     \f   Frames
#--------------------------------------------------------------------------
  1  \w    -66.00  12.00   1.00    5.00    --  -40.91  98.00-118.00   78
  2  \w     20.00  79.00   1.00    5.00    --   40.91 -98.00 134.00   59
  3  \w    114.00 161.00   1.00   20.00    --  105.15  98.00-118.00   47
  4  \w     56.00 107.00   1.00   20.00    --  105.15 -98.00 134.00   51
  5  \w      4.00  31.00   1.00    5.00    --  -40.91  38.00  30.00   27
  6  \w    -42.00 -16.00   1.00    5.00    --  -40.91  38.00  30.00   26
  7  \w   -111.00 -16.00   1.00    5.00    --  -40.91 -38.00  90.00   95
  8  \w   -113.00 -17.00   1.00    5.00    --  -40.91 -57.00   0.00   96
  9  \w     88.00 113.00   1.00    5.00    --   40.91  57.00  30.00   25
 10  \w     52.00 105.00   1.00   20.00    --  105.15 -94.00-150.00   53
 11  \w    108.00 133.00   1.00   20.00    --  105.15 -61.00 120.00   25
 12  \w     28.00 105.00   1.00   20.00    --  105.15 -94.00 -60.00   77
 13  \w     33.00  87.00   1.00   20.00    --  105.15 -61.00 120.00   54
 14  \w     26.00  72.00   1.00   20.00    --  105.15 -94.00  30.00   46
 15  \w    104.00 177.00   1.00   20.00    --  105.15 111.00-180.00   73
 16  \w    103.00 154.00   1.00   20.00    --  105.15  77.00 -30.00   51
 17  \w    105.00 134.00   1.00   20.00    --  105.15 111.00 -30.00   29
 18  \w     37.00  63.00   1.00   20.00    --  105.15-111.00 -60.00   26
 19  \w     84.00 109.00   1.00   20.00    --  105.15-111.00 -30.00   25
 20  \w    105.00 174.00   1.00   20.00    --  105.15 111.00-150.00   69
 21  \w     80.00 178.00   1.00   20.00    --  105.15  45.00 -60.00   98
 22  \w     43.00 133.00   1.00   20.00    --  105.15 -30.00 120.00   90
 23  \w     72.00 109.00   1.00   20.00    --  105.15-111.00  60.00   37
 24  \w     34.00 129.00   1.00   20.00    --  105.15 -45.00 -90.00   95
;
_diffrn_measurement_device 'four-circle diffractometer'
_diffrn_measurement_device_type 'SuperNova, Dual, Cu at home/near, AtlasS2'
_diffrn_measurement_method '\w scans'
_diffrn_orient_matrix_type 'CrysAlisPro convention (1999,Acta A55,543-557)'
_diffrn_orient_matrix_UB_11 -0.0280882000
_diffrn_orient_matrix_UB_12 -0.0500528000
_diffrn_orient_matrix_UB_13 0.0323177000
_diffrn_orient_matrix_UB_21 -0.0992574000
_diffrn_orient_matrix_UB_22 -0.0067633000
_diffrn_orient_matrix_UB_23 -0.1319995000
_diffrn_orient_matrix_UB_31 0.1180218000
_diffrn_orient_matrix_UB_32 -0.0176191000
_diffrn_orient_matrix_UB_33 -0.0413341000
_diffrn_radiation_monochromator mirror
_diffrn_radiation_probe x-ray
_diffrn_radiation_type 'Cu K\a'
_diffrn_radiation_wavelength 1.54184
_diffrn_reflns_av_unetI/netI 0.0154
_diffrn_reflns_Laue_measured_fraction_full 0.997
_diffrn_reflns_Laue_measured_fraction_max 0.986
_diffrn_reflns_limit_h_max 12
_diffrn_reflns_limit_h_min -12
_diffrn_reflns_limit_k_max 35
_diffrn_reflns_limit_k_min -35
_diffrn_reflns_limit_l_max 14
_diffrn_reflns_limit_l_min -14
_diffrn_reflns_number 8186
_diffrn_reflns_point_group_measured_fraction_full 0.997
_diffrn_reflns_point_group_measured_fraction_max 0.986
_diffrn_reflns_theta_full 67.684
_diffrn_reflns_theta_max 72.781
_diffrn_reflns_theta_min 3.069
_diffrn_source 'micro-focus sealed X-ray tube'
_diffrn_source_type 'SuperNova (Cu) X-ray Source'
_exptl_absorpt_coefficient_mu 0.679
_exptl_absorpt_correction_T_max 1.000
_exptl_absorpt_correction_T_min 0.600
_exptl_absorpt_correction_type gaussian
_exptl_absorpt_process_details
;
CrysAlisPro 1.171.40.84a (Rigaku Oxford Diffraction, 2020)
Numerical absorption correction based on gaussian integration over
a multifaceted crystal model
Empirical absorption correction using spherical harmonics,
implemented in SCALE3 ABSPACK scaling algorithm.
;
_exptl_crystal_colour 'clear pale colourless'
_exptl_crystal_density_diffrn 1.273
_exptl_crystal_description prism
_exptl_crystal_F_000 1328
_exptl_crystal_size_max 0.431
_exptl_crystal_size_mid 0.145
_exptl_crystal_size_min 0.093
_refine_diff_density_max 0.300
_refine_diff_density_min -0.217
_refine_diff_density_rms 0.061
_refine_ls_extinction_coef 0.0017(3)
_refine_ls_extinction_expression Fc^*^=kFc[1+0.001xFc^2^\l^3^/sin(2\q)]^-1/4^
_refine_ls_extinction_method 'SHELXL-2018/3 (Sheldrick 2018)'
_refine_ls_goodness_of_fit_ref 1.068
_refine_ls_hydrogen_treatment refall
_refine_ls_matrix_type full
_refine_ls_number_parameters 586
_refine_ls_number_reflns 8186
_refine_ls_number_restraints 0
_refine_ls_restrained_S_all 1.068
_refine_ls_R_factor_all 0.0417
_refine_ls_R_factor_gt 0.0371
_refine_ls_shift/su_max 0.001
_refine_ls_shift/su_mean 0.000
_refine_ls_structure_factor_coef Fsqd
_refine_ls_weighting_details 'w=1/[\s^2^(Fo^2^)+(0.0856P)^2^+0.0670P] where P=(Fo^2^+2Fc^2^)/3'
_refine_ls_weighting_scheme calc
_refine_ls_wR_factor_gt 0.1105
_refine_ls_wR_factor_ref 0.1136
_reflns_Friedel_coverage 0.000
_reflns_number_gt 7212
_reflns_number_total 8186
_reflns_threshold_expression 'I > 2\s(I)'
_twin_special_details
;
Component 2 rotated by -179.9244\% 
around [0.00 -0.00 1.00] (reciprocal) or [0.34 -0.00 0.94] (direct)
Component 3 rotated by 178.8065\% 
around [-0.01 1.00 0.07] (reciprocal) or [0.11 0.90 0.42] (direct)
;
_cod_data_source_file d1sc02583j2.cif
_cod_data_source_block jft-r348
_cod_database_code 1563159
_shelx_shelxl_version_number 2018/3
_chemical_oxdiff_formula 'C18 H21 N3 O2'
_shelx_space_group_comment
;
The symmetry employed for this shelxl refinement is uniquely defined
by the following loop, which should always be used as a source of
symmetry information in preference to the above space-group names.
They are only intended as comments.
;
_shelx_estimated_absorpt_t_max 0.940
_shelx_estimated_absorpt_t_min 0.758
_olex2_refinement_description
;
1. Twinned data refinement
 Scales: 0.5832(16)
 0.3779(13) 0.0389(9)
;
_olex2_submission_special_instructions 'No special instructions were received'
_oxdiff_exptl_absorpt_empirical_details
;
Empirical correction (ABSPACK) includes:
- Absorption correction using spherical harmonics
- Frame scaling
;
_oxdiff_exptl_absorpt_empirical_full_max 2.730
_oxdiff_exptl_absorpt_empirical_full_min 0.291
_oxdiff_twin_integration_method simultaneous
_oxdiff_twin_items 3

loop_
_space_group_symop_operation_xyz
'x, y, z'
'-x+1/2, y+1/2, -z+1/2'
'-x, -y, -z'
'x-1/2, -y-1/2, z-1/2'

loop_
_atom_site_label
_atom_site_type_symbol
_atom_site_fract_x
_atom_site_fract_y
_atom_site_fract_z
_atom_site_U_iso_or_equiv
_atom_site_adp_type
_atom_site_occupancy
_atom_site_site_symmetry_order
_atom_site_calc_flag
_atom_site_refinement_flags_posn
_atom_site_refinement_flags_adp
_atom_site_refinement_flags_occupancy
_atom_site_disorder_assembly
_atom_site_disorder_group
O1 O 1.04678(11) 0.38842(4) 0.01126(10) 0.0356(3) Uani 1 1 d . . . . .
O2 O 1.06160(9) 0.36245(3) 0.19651(9) 0.0250(2) Uani 1 1 d . . . . .
N1 N 1.06211(11) 0.33540(4) 0.38648(10) 0.0232(2) Uani 1 1 d . . . . .
N2 N 0.96200(11) 0.33313(4) 0.44045(10) 0.0222(2) Uani 1 1 d . . . . .
N3 N 0.98726(11) 0.31535(4) 0.55925(10) 0.0222(2) Uani 1 1 d . . . . .
C1 C 0.98695(14) 0.38183(4) 0.08360(13) 0.0254(3) Uani 1 1 d . . . . .
C2 C 0.84428(14) 0.39209(5) 0.06158(12) 0.0251(3) Uani 1 1 d . . . . .
H2 H 0.7974(18) 0.4040(6) -0.0214(17) 0.030(4) Uiso 1 1 d . . . . .
C3 C 0.77833(13) 0.38451(4) 0.14416(12) 0.0212(3) Uani 1 1 d . . . . .
C4 C 0.85809(13) 0.36368(4) 0.25947(12) 0.0207(3) Uani 1 1 d . . . . .
C5 C 0.99569(13) 0.35376(4) 0.27845(12) 0.0211(3) Uani 1 1 d . . . . .
C6 C 0.84138(13) 0.35010(4) 0.36971(12) 0.0215(3) Uani 1 1 d . . . . .
H6 H 0.7693(17) 0.3524(5) 0.4011(15) 0.021(4) Uiso 1 1 d . . . . .
C7 C 0.63230(13) 0.39664(4) 0.11338(11) 0.0219(3) Uani 1 1 d . . . . .
C8 C 0.57788(15) 0.43278(5) 0.03083(13) 0.0275(3) Uani 1 1 d . . . . .
H8 H 0.635(2) 0.4530(7) -0.003(2) 0.045(5) Uiso 1 1 d . . . . .
C9 C 0.43915(15) 0.44211(5) -0.00757(14) 0.0319(3) Uani 1 1 d . . . . .
H9 H 0.405(2) 0.4678(7) -0.065(2) 0.041(5) Uiso 1 1 d . . . . .
C10 C 0.35377(15) 0.41638(5) 0.03781(14) 0.0314(3) Uani 1 1 d . . . . .
H10 H 0.260(2) 0.4215(7) 0.012(2) 0.043(5) Uiso 1 1 d . . . . .
C11 C 0.40684(15) 0.38109(5) 0.12179(14) 0.0308(3) Uani 1 1 d . . . . .
H11 H 0.346(2) 0.3625(7) 0.1539(19) 0.040(5) Uiso 1 1 d . . . . .
C12 C 0.54544(14) 0.37103(5) 0.15958(12) 0.0255(3) Uani 1 1 d . . . . .
H12 H 0.5826(19) 0.3455(6) 0.2177(17) 0.030(4) Uiso 1 1 d . . . . .
C13 C 1.01411(14) 0.26435(4) 0.56291(13) 0.0255(3) Uani 1 1 d . . . . .
H13 H 1.0111(18) 0.2538(6) 0.6444(18) 0.030(4) Uiso 1 1 d . . . . .
C14 C 0.89924(17) 0.24059(5) 0.46374(17) 0.0361(3) Uani 1 1 d . . . . .
H14A H 0.812(3) 0.2510(8) 0.471(2) 0.053(6) Uiso 1 1 d . . . . .
H14B H 0.908(2) 0.2065(8) 0.474(2) 0.047(5) Uiso 1 1 d . . . . .
H14C H 0.902(2) 0.2489(7) 0.380(2) 0.050(6) Uiso 1 1 d . . . . .
C15 C 1.15258(16) 0.24968(5) 0.55612(17) 0.0345(3) Uani 1 1 d . . . . .
H15A H 1.161(2) 0.2566(8) 0.478(2) 0.052(6) Uiso 1 1 d . . . . .
H15B H 1.166(2) 0.2162(8) 0.568(2) 0.046(6) Uiso 1 1 d . . . . .
H15C H 1.227(3) 0.2651(9) 0.621(3) 0.065(7) Uiso 1 1 d . . . . .
C16 C 1.0490(2) 0.39444(5) 0.63900(17) 0.0409(4) Uani 1 1 d . . . . .
H16A H 0.965(2) 0.3974(8) 0.659(2) 0.050(6) Uiso 1 1 d . . . . .
H16B H 1.032(2) 0.4058(7) 0.554(2) 0.041(5) Uiso 1 1 d . . . . .
H16C H 1.120(2) 0.4132(8) 0.695(2) 0.047(5) Uiso 1 1 d . . . . .
C17 C 1.09326(14) 0.34393(5) 0.64972(13) 0.0272(3) Uani 1 1 d . . . . .
H17 H 1.181(2) 0.3415(7) 0.6298(19) 0.041(5) Uiso 1 1 d . . . . .
C18 C 1.11325(17) 0.32635(6) 0.77948(14) 0.0352(3) Uani 1 1 d . . . . .
H18A H 1.177(2) 0.3472(8) 0.840(2) 0.052(6) Uiso 1 1 d . . . . .
H18B H 1.029(3) 0.3265(7) 0.796(2) 0.053(6) Uiso 1 1 d . . . . .
H18C H 1.154(2) 0.2940(7) 0.7956(19) 0.042(5) Uiso 1 1 d . . . . .
O3 O 0.66044(11) 0.51610(4) 0.31530(10) 0.0339(2) Uani 1 1 d . . . . .
O4 O 0.64040(9) 0.45134(3) 0.41203(9) 0.0256(2) Uani 1 1 d . . . . .
N4 N 0.60407(11) 0.38369(4) 0.50636(11) 0.0239(2) Uani 1 1 d . . . . .
N5 N 0.48812(11) 0.36501(4) 0.52096(10) 0.0219(2) Uani 1 1 d . . . . .
N6 N 0.48960(11) 0.32161(4) 0.57710(10) 0.0225(2) Uani 1 1 d . . . . .
C19 C 0.58332(14) 0.49072(5) 0.34429(13) 0.0250(3) Uani 1 1 d . . . . .
C20 C 0.43825(14) 0.49827(4) 0.31488(12) 0.0242(3) Uani 1 1 d . . . . .
H20 H 0.4079(17) 0.5268(6) 0.2727(16) 0.025(4) Uiso 1 1 d . . . . .
C21 C 0.35318(13) 0.46917(4) 0.34788(11) 0.0211(3) Uani 1 1 d . . . . .
C22 C 0.41553(12) 0.42929(4) 0.41911(11) 0.0203(3) Uani 1 1 d . . . . .
C23 C 0.55609(13) 0.42220(4) 0.44602(12) 0.0217(3) Uani 1 1 d . . . . .
C24 C 0.37519(12) 0.39031(4) 0.46937(12) 0.0211(3) Uani 1 1 d . . . . .
H24 H 0.2908(18) 0.3798(6) 0.4720(15) 0.023(4) Uiso 1 1 d . . . . .
C25 C 0.20499(13) 0.47819(4) 0.30957(12) 0.0222(3) Uani 1 1 d . . . . .
C26 C 0.13940(14) 0.49855(5) 0.19501(13) 0.0269(3) Uani 1 1 d . . . . .
H26 H 0.192(2) 0.5056(6) 0.1361(18) 0.034(4) Uiso 1 1 d . . . . .
C27 C 0.00045(15) 0.50758(5) 0.15732(14) 0.0315(3) Uani 1 1 d . . . . .
H27 H -0.043(2) 0.5218(7) 0.0791(19) 0.038(5) Uiso 1 1 d . . . . .
C28 C -0.07400(14) 0.49582(5) 0.23357(14) 0.0284(3) Uani 1 1 d . . . . .
H28 H -0.169(2) 0.5010(7) 0.208(2) 0.049(6) Uiso 1 1 d . . . . .
C29 C -0.00974(14) 0.47584(5) 0.34790(14) 0.0263(3) Uani 1 1 d . . . . .
H29 H -0.060(2) 0.4694(6) 0.4022(18) 0.032(4) Uiso 1 1 d . . . . .
C30 C 0.12949(14) 0.46700(4) 0.38603(13) 0.0238(3) Uani 1 1 d . . . . .
H30 H 0.1732(18) 0.4546(6) 0.4694(16) 0.025(4) Uiso 1 1 d . . . . .
C31 C 0.53001(15) 0.28530(5) 0.50397(14) 0.0283(3) Uani 1 1 d . . . . .
H31 H 0.6208(18) 0.2926(6) 0.4990(16) 0.025(4) Uiso 1 1 d . . . . .
C32 C 0.42820(19) 0.28542(5) 0.37426(15) 0.0370(4) Uani 1 1 d . . . . .
H32A H 0.432(2) 0.3148(7) 0.3333(18) 0.036(5) Uiso 1 1 d . . . . .
H32B H 0.334(2) 0.2818(7) 0.377(2) 0.049(6) Uiso 1 1 d . . . . .
H32C H 0.448(2) 0.2611(7) 0.325(2) 0.043(5) Uiso 1 1 d . . . . .
C33 C 0.53287(18) 0.23771(5) 0.56368(17) 0.0361(3) Uani 1 1 d . . . . .
H33A H 0.544(2) 0.2146(7) 0.509(2) 0.045(5) Uiso 1 1 d . . . . .
H33B H 0.604(2) 0.2343(7) 0.639(2) 0.040(5) Uiso 1 1 d . . . . .
H33C H 0.444(2) 0.2301(7) 0.578(2) 0.047(5) Uiso 1 1 d . . . . .
C34 C 0.56714(15) 0.32288(5) 0.71155(13) 0.0281(3) Uani 1 1 d . . . . .
H34 H 0.5456(19) 0.2919(6) 0.7431(17) 0.032(4) Uiso 1 1 d . . . . .
C35 C 0.50756(17) 0.35981(6) 0.77292(14) 0.0348(3) Uani 1 1 d . . . . .
H35A H 0.547(2) 0.3572(7) 0.863(2) 0.049(6) Uiso 1 1 d . . . . .
H35B H 0.409(2) 0.3564(7) 0.751(2) 0.045(5) Uiso 1 1 d . . . . .
H35C H 0.527(2) 0.3912(8) 0.746(2) 0.049(6) Uiso 1 1 d . . . . .
C36 C 0.72127(16) 0.32833(7) 0.74632(17) 0.0405(4) Uani 1 1 d . . . . .
H36A H 0.746(2) 0.3607(7) 0.724(2) 0.045(5) Uiso 1 1 d . . . . .
H36B H 0.760(3) 0.3243(8) 0.834(2) 0.056(6) Uiso 1 1 d . . . . .
H36C H 0.758(2) 0.3050(8) 0.701(2) 0.052(6) Uiso 1 1 d . . . . .

loop_
_atom_site_aniso_label
_atom_site_aniso_U_11
_atom_site_aniso_U_22
_atom_site_aniso_U_33
_atom_site_aniso_U_23
_atom_site_aniso_U_13
_atom_site_aniso_U_12
O1 0.0362(5) 0.0438(6) 0.0337(6) 0.0047(4) 0.0210(5) -0.0011(4)
O2 0.0220(4) 0.0297(4) 0.0261(5) 0.0015(4) 0.0116(4) -0.0005(4)
N1 0.0189(5) 0.0280(5) 0.0240(5) 0.0010(4) 0.0085(4) 0.0002(4)
N2 0.0196(5) 0.0275(5) 0.0203(5) 0.0028(4) 0.0076(4) 0.0016(4)
N3 0.0227(5) 0.0241(5) 0.0189(5) 0.0028(4) 0.0055(4) 0.0013(4)
C1 0.0296(7) 0.0244(6) 0.0243(7) 0.0000(5) 0.0118(5) -0.0025(5)
C2 0.0272(7) 0.0262(6) 0.0224(6) 0.0007(5) 0.0088(5) -0.0006(5)
C3 0.0233(6) 0.0189(5) 0.0207(6) -0.0019(4) 0.0061(5) -0.0016(5)
C4 0.0193(6) 0.0207(5) 0.0222(6) -0.0013(4) 0.0071(5) -0.0006(4)
C5 0.0214(6) 0.0212(5) 0.0220(6) -0.0012(5) 0.0088(5) -0.0021(4)
C6 0.0193(6) 0.0225(6) 0.0228(6) 0.0006(5) 0.0070(5) 0.0016(4)
C7 0.0243(6) 0.0214(6) 0.0190(6) -0.0034(5) 0.0056(5) 0.0005(5)
C8 0.0284(7) 0.0247(6) 0.0285(7) 0.0026(5) 0.0080(5) 0.0018(5)
C9 0.0301(7) 0.0291(6) 0.0323(8) 0.0028(6) 0.0047(6) 0.0067(6)
C10 0.0232(6) 0.0345(7) 0.0327(7) -0.0038(6) 0.0043(5) 0.0048(5)
C11 0.0232(6) 0.0376(7) 0.0303(7) 0.0000(6) 0.0072(5) -0.0013(6)
C12 0.0233(6) 0.0285(6) 0.0237(6) 0.0019(5) 0.0066(5) 0.0003(5)
C13 0.0268(6) 0.0229(6) 0.0269(7) 0.0029(5) 0.0090(5) 0.0009(5)
C14 0.0331(8) 0.0299(7) 0.0431(9) -0.0059(6) 0.0094(7) -0.0042(6)
C15 0.0309(7) 0.0302(7) 0.0432(9) 0.0054(6) 0.0135(7) 0.0077(6)
C16 0.0545(10) 0.0278(7) 0.0386(9) -0.0034(6) 0.0129(8) -0.0060(7)
C17 0.0261(6) 0.0306(7) 0.0231(7) -0.0018(5) 0.0057(5) -0.0051(5)
C18 0.0353(8) 0.0428(8) 0.0231(7) -0.0005(6) 0.0035(6) -0.0024(6)
O3 0.0302(5) 0.0365(5) 0.0386(6) 0.0076(4) 0.0161(4) -0.0064(4)
O4 0.0197(4) 0.0270(5) 0.0322(5) 0.0032(4) 0.0113(4) -0.0015(3)
N4 0.0188(5) 0.0251(5) 0.0291(6) 0.0024(4) 0.0096(4) 0.0009(4)
N5 0.0191(5) 0.0204(5) 0.0266(6) 0.0034(4) 0.0082(4) 0.0004(4)
N6 0.0248(5) 0.0198(5) 0.0234(5) 0.0027(4) 0.0087(4) 0.0015(4)
C19 0.0261(6) 0.0252(6) 0.0249(6) -0.0003(5) 0.0101(5) -0.0034(5)
C20 0.0236(6) 0.0234(6) 0.0255(6) 0.0028(5) 0.0078(5) -0.0008(5)
C21 0.0230(6) 0.0215(6) 0.0189(6) -0.0002(5) 0.0070(5) 0.0002(5)
C22 0.0182(6) 0.0225(6) 0.0205(6) -0.0007(5) 0.0068(5) -0.0002(4)
C23 0.0206(6) 0.0234(6) 0.0224(6) -0.0017(5) 0.0089(5) -0.0017(5)
C24 0.0185(6) 0.0227(6) 0.0220(6) -0.0003(5) 0.0066(5) 0.0004(4)
C25 0.0216(6) 0.0195(5) 0.0244(6) -0.0010(5) 0.0062(5) 0.0000(4)
C26 0.0255(6) 0.0292(6) 0.0259(7) 0.0040(5) 0.0082(5) 0.0034(5)
C27 0.0296(7) 0.0336(7) 0.0265(7) 0.0043(6) 0.0027(6) 0.0084(6)
C28 0.0214(6) 0.0275(6) 0.0334(7) -0.0034(5) 0.0049(5) 0.0039(5)
C29 0.0237(6) 0.0236(6) 0.0326(7) -0.0024(5) 0.0107(6) 0.0011(5)
C30 0.0229(6) 0.0225(6) 0.0252(7) 0.0017(5) 0.0070(5) 0.0007(5)
C31 0.0344(7) 0.0231(6) 0.0322(7) 0.0009(5) 0.0173(6) 0.0028(5)
C32 0.0546(10) 0.0315(7) 0.0280(7) -0.0018(6) 0.0178(7) 0.0010(7)
C33 0.0487(9) 0.0231(7) 0.0405(9) 0.0027(6) 0.0198(8) 0.0053(6)
C34 0.0296(7) 0.0278(6) 0.0247(7) 0.0037(5) 0.0061(5) 0.0013(5)
C35 0.0390(8) 0.0366(8) 0.0268(7) -0.0043(6) 0.0079(6) 0.0003(6)
C36 0.0268(7) 0.0527(10) 0.0357(9) 0.0059(7) 0.0016(6) 0.0048(7)

loop_
_atom_type_symbol
_atom_type_description
_atom_type_scat_dispersion_real
_atom_type_scat_dispersion_imag
_atom_type_scat_source
C C 0.0181 0.0091 'International Tables Vol C Tables 4.2.6.8 and 6.1.1.4'
H H 0.0000 0.0000 'International Tables Vol C Tables 4.2.6.8 and 6.1.1.4'
N N 0.0311 0.0180 'International Tables Vol C Tables 4.2.6.8 and 6.1.1.4'
O O 0.0492 0.0322 'International Tables Vol C Tables 4.2.6.8 and 6.1.1.4'

loop_
_exptl_crystal_face_index_h
_exptl_crystal_face_index_k
_exptl_crystal_face_index_l
_exptl_crystal_face_perp_dist
0 1 0 0.0507
0 -1 0 0.0607
2 0 -1 0.1902
-2 0 1 0.2209
0 -2 -1 0.0756
0 -1 -2 0.0716
1 -1 -1 0.1573
2 -1 2 0.1701
0 -1 1 0.0619
0 2 -1 0.0343
5 11 0 0.1606
0 7 7 0.0596
0 -11 6 0.0570

loop_
_geom_angle_atom_site_label_1
_geom_angle_atom_site_label_2
_geom_angle_atom_site_label_3
_geom_angle
_geom_angle_site_symmetry_1
_geom_angle_site_symmetry_3
_geom_angle_publ_flag
C5 O2 C1 117.75(10) . . ?
C5 N1 N2 101.69(10) . . ?
N1 N2 N3 121.91(10) . . ?
C6 N2 N1 113.91(10) . . ?
C6 N2 N3 124.17(11) . . ?
N2 N3 C13 111.17(10) . . ?
N2 N3 C17 109.65(10) . . ?
C17 N3 C13 115.79(10) . . ?
O1 C1 O2 116.67(12) . . ?
O1 C1 C2 125.31(13) . . ?
O2 C1 C2 118.02(11) . . ?
C3 C2 C1 124.60(12) . . ?
C2 C3 C4 115.94(12) . . ?
C2 C3 C7 120.57(12) . . ?
C4 C3 C7 123.49(11) . . ?
C5 C4 C3 118.46(11) . . ?
C6 C4 C3 138.34(12) . . ?
C6 C4 C5 103.17(11) . . ?
O2 C5 C4 125.20(12) . . ?
N1 C5 O2 119.93(11) . . ?
N1 C5 C4 114.86(11) . . ?
N2 C6 C4 106.35(11) . . ?
C8 C7 C3 119.48(12) . . ?
C8 C7 C12 118.82(12) . . ?
C12 C7 C3 121.60(11) . . ?
C9 C8 C7 120.43(13) . . ?
C10 C9 C8 120.37(13) . . ?
C9 C10 C11 119.80(13) . . ?
C10 C11 C12 120.30(14) . . ?
C11 C12 C7 120.25(13) . . ?
N3 C13 C14 109.20(11) . . ?
N3 C13 C15 116.20(11) . . ?
C14 C13 C15 111.13(13) . . ?
N3 C17 C16 109.71(12) . . ?
N3 C17 C18 109.30(11) . . ?
C16 C17 C18 109.76(13) . . ?
C23 O4 C19 117.75(10) . . ?
C23 N4 N5 101.35(10) . . ?
N4 N5 N6 121.63(10) . . ?
C24 N5 N4 114.06(10) . . ?
C24 N5 N6 124.14(11) . . ?
N5 N6 C31 109.24(10) . . ?
N5 N6 C34 112.01(10) . . ?
C31 N6 C34 116.47(11) . . ?
O3 C19 O4 116.47(12) . . ?
O3 C19 C20 125.36(13) . . ?
O4 C19 C20 118.17(11) . . ?
C21 C20 C19 124.43(12) . . ?
C20 C21 C22 115.99(12) . . ?
C20 C21 C25 121.25(12) . . ?
C22 C21 C25 122.75(11) . . ?
C23 C22 C21 118.93(11) . . ?
C24 C22 C21 137.89(12) . . ?
C24 C22 C23 103.06(11) . . ?
O4 C23 C22 124.70(11) . . ?
N4 C23 O4 120.13(11) . . ?
N4 C23 C22 115.15(11) . . ?
N5 C24 C22 106.35(11) . . ?
C26 C25 C21 119.48(12) . . ?
C30 C25 C21 121.31(12) . . ?
C30 C25 C26 119.21(12) . . ?
C27 C26 C25 120.52(13) . . ?
C28 C27 C26 119.79(13) . . ?
C29 C28 C27 120.18(13) . . ?
C28 C29 C30 120.09(13) . . ?
C29 C30 C25 120.21(12) . . ?
N6 C31 C32 108.49(12) . . ?
N6 C31 C33 110.19(12) . . ?
C32 C31 C33 110.28(13) . . ?
N6 C34 C35 109.52(11) . . ?
N6 C34 C36 115.96(13) . . ?
C35 C34 C36 111.15(13) . . ?

loop_
_geom_bond_atom_site_label_1
_geom_bond_atom_site_label_2
_geom_bond_distance
_geom_bond_site_symmetry_2
_geom_bond_publ_flag
O1 C1 1.2057(18) . ?
O2 C1 1.3906(17) . ?
O2 C5 1.3574(16) . ?
N1 N2 1.3776(15) . ?
N1 C5 1.3163(17) . ?
N2 N3 1.3989(15) . ?
N2 C6 1.3430(16) . ?
N3 C13 1.4932(16) . ?
N3 C17 1.4900(17) . ?
C1 C2 1.4520(19) . ?
C2 C3 1.3586(19) . ?
C3 C4 1.4421(18) . ?
C3 C7 1.4842(18) . ?
C4 C5 1.4050(17) . ?
C4 C6 1.3895(18) . ?
C7 C8 1.3963(18) . ?
C7 C12 1.3993(19) . ?
C8 C9 1.390(2) . ?
C9 C10 1.384(2) . ?
C10 C11 1.385(2) . ?
C11 C12 1.393(2) . ?
C13 C14 1.516(2) . ?
C13 C15 1.528(2) . ?
C16 C17 1.519(2) . ?
C17 C18 1.522(2) . ?
O3 C19 1.2102(17) . ?
O4 C19 1.3930(16) . ?
O4 C23 1.3608(15) . ?
N4 N5 1.3808(15) . ?
N4 C23 1.3161(17) . ?
N5 N6 1.4041(14) . ?
N5 C24 1.3436(16) . ?
N6 C31 1.4859(17) . ?
N6 C34 1.4890(17) . ?
C19 C20 1.4509(19) . ?
C20 C21 1.3602(18) . ?
C21 C22 1.4355(17) . ?
C21 C25 1.4808(17) . ?
C22 C23 1.4068(17) . ?
C22 C24 1.3889(17) . ?
C25 C26 1.3965(19) . ?
C25 C30 1.3947(19) . ?
C26 C27 1.3908(19) . ?
C27 C28 1.388(2) . ?
C28 C29 1.387(2) . ?
C29 C30 1.3923(19) . ?
C31 C32 1.518(2) . ?
C31 C33 1.5286(19) . ?
C34 C35 1.516(2) . ?
C34 C36 1.528(2) . ?

loop_
_geom_torsion_atom_site_label_1
_geom_torsion_atom_site_label_2
_geom_torsion_atom_site_label_3
_geom_torsion_atom_site_label_4
_geom_torsion
_geom_torsion_site_symmetry_1
_geom_torsion_site_symmetry_2
_geom_torsion_site_symmetry_3
_geom_torsion_site_symmetry_4
_geom_torsion_publ_flag
O1 C1 C2 C3 -179.91(13) . . . . ?
O2 C1 C2 C3 0.7(2) . . . . ?
N1 N2 N3 C13 -68.22(14) . . . . ?
N1 N2 N3 C17 61.11(15) . . . . ?
N1 N2 C6 C4 1.66(15) . . . . ?
N2 N1 C5 O2 178.98(10) . . . . ?
N2 N1 C5 C4 0.19(14) . . . . ?
N2 N3 C13 C14 -52.59(15) . . . . ?
N2 N3 C13 C15 74.05(15) . . . . ?
N2 N3 C17 C16 55.82(15) . . . . ?
N2 N3 C17 C18 176.22(11) . . . . ?
N3 N2 C6 C4 -179.43(11) . . . . ?
C1 O2 C5 N1 179.94(11) . . . . ?
C1 O2 C5 C4 -1.41(18) . . . . ?
C1 C2 C3 C4 -1.66(19) . . . . ?
C1 C2 C3 C7 179.37(12) . . . . ?
C2 C3 C4 C5 1.14(17) . . . . ?
C2 C3 C4 C6 178.71(14) . . . . ?
C2 C3 C7 C8 -28.51(18) . . . . ?
C2 C3 C7 C12 147.77(13) . . . . ?
C3 C4 C5 O2 0.37(18) . . . . ?
C3 C4 C5 N1 179.09(11) . . . . ?
C3 C4 C6 N2 -179.18(14) . . . . ?
C3 C7 C8 C9 174.39(13) . . . . ?
C3 C7 C12 C11 -175.21(13) . . . . ?
C4 C3 C7 C8 152.60(12) . . . . ?
C4 C3 C7 C12 -31.13(18) . . . . ?
C5 O2 C1 O1 -178.59(11) . . . . ?
C5 O2 C1 C2 0.89(17) . . . . ?
C5 N1 N2 N3 179.91(11) . . . . ?
C5 N1 N2 C6 -1.16(14) . . . . ?
C5 C4 C6 N2 -1.37(13) . . . . ?
C6 N2 N3 C13 112.97(13) . . . . ?
C6 N2 N3 C17 -117.71(13) . . . . ?
C6 C4 C5 O2 -177.97(11) . . . . ?
C6 C4 C5 N1 0.75(15) . . . . ?
C7 C3 C4 C5 -179.92(11) . . . . ?
C7 C3 C4 C6 -2.3(2) . . . . ?
C7 C8 C9 C10 1.5(2) . . . . ?
C8 C7 C12 C11 1.1(2) . . . . ?
C8 C9 C10 C11 -0.1(2) . . . . ?
C9 C10 C11 C12 -0.8(2) . . . . ?
C10 C11 C12 C7 0.3(2) . . . . ?
C12 C7 C8 C9 -2.0(2) . . . . ?
C13 N3 C17 C16 -177.41(12) . . . . ?
C13 N3 C17 C18 -57.01(15) . . . . ?
C17 N3 C13 C14 -178.59(12) . . . . ?
C17 N3 C13 C15 -51.95(17) . . . . ?
O3 C19 C20 C21 179.68(13) . . . . ?
O4 C19 C20 C21 -0.7(2) . . . . ?
N4 N5 N6 C31 -61.13(15) . . . . ?
N4 N5 N6 C34 69.43(15) . . . . ?
N4 N5 C24 C22 -1.64(15) . . . . ?
N5 N4 C23 O4 -179.50(11) . . . . ?
N5 N4 C23 C22 -0.85(15) . . . . ?
N5 N6 C31 C32 -59.40(14) . . . . ?
N5 N6 C31 C33 179.78(12) . . . . ?
N5 N6 C34 C35 56.63(15) . . . . ?
N5 N6 C34 C36 -70.12(15) . . . . ?
N6 N5 C24 C22 -177.01(11) . . . . ?
C19 O4 C23 N4 177.62(12) . . . . ?
C19 O4 C23 C22 -0.90(18) . . . . ?
C19 C20 C21 C22 1.6(2) . . . . ?
C19 C20 C21 C25 -177.22(12) . . . . ?
C20 C21 C22 C23 -2.04(18) . . . . ?
C20 C21 C22 C24 -177.26(15) . . . . ?
C20 C21 C25 C26 34.24(19) . . . . ?
C20 C21 C25 C30 -145.36(13) . . . . ?
C21 C22 C23 O4 1.82(19) . . . . ?
C21 C22 C23 N4 -176.76(11) . . . . ?
C21 C22 C24 N5 176.68(15) . . . . ?
C21 C25 C26 C27 -179.65(13) . . . . ?
C21 C25 C30 C29 179.98(11) . . . . ?
C22 C21 C25 C26 -144.49(13) . . . . ?
C22 C21 C25 C30 35.91(18) . . . . ?
C23 O4 C19 O3 179.92(12) . . . . ?
C23 O4 C19 C20 0.30(17) . . . . ?
C23 N4 N5 N6 177.04(11) . . . . ?
C23 N4 N5 C24 1.54(14) . . . . ?
C23 C22 C24 N5 0.98(14) . . . . ?
C24 N5 N6 C31 113.90(14) . . . . ?
C24 N5 N6 C34 -115.54(14) . . . . ?
C24 C22 C23 O4 178.53(12) . . . . ?
C24 C22 C23 N4 -0.06(15) . . . . ?
C25 C21 C22 C23 176.75(12) . . . . ?
C25 C21 C22 C24 1.5(2) . . . . ?
C25 C26 C27 C28 -0.7(2) . . . . ?
C26 C25 C30 C29 0.38(19) . . . . ?
C26 C27 C28 C29 1.1(2) . . . . ?
C27 C28 C29 C30 -0.7(2) . . . . ?
C28 C29 C30 C25 0.0(2) . . . . ?
C30 C25 C26 C27 0.0(2) . . . . ?
C31 N6 C34 C35 -176.63(12) . . . . ?
C31 N6 C34 C36 56.62(16) . . . . ?
C34 N6 C31 C32 172.50(12) . . . . ?
C34 N6 C31 C33 51.68(16) . . . . ?

loop_
_twin_individual_id
_twin_individual_mass_fraction_refined
_oxdiff_twin_reflns_isolated
_oxdiff_twin_reflns_overlapped
_twin_individual_twin_lattice_type
_twin_individual_twin_matrix_11
_twin_individual_twin_matrix_12
_twin_individual_twin_matrix_13
_twin_individual_twin_matrix_21
_twin_individual_twin_matrix_22
_twin_individual_twin_matrix_23
_twin_individual_twin_matrix_31
_twin_individual_twin_matrix_32
_twin_individual_twin_matrix_33
1 0.5832(16) 16428 9455 ref 1.0000 0.0000 0.0000 0.0000 1.0000 0.0000 0.0000 0.0000 1.0000
2 0.3779(13) 0 8466 nmt -0.9998 0.0002 0.0003 -0.0046 -0.9999 -0.0009 0.7258 -0.0002 1.0000
3 0.0389(9) 0 1818 nmt -0.9946 -0.0118 0.0134 0.2514 0.9409 0.8938 -0.0077 0.1312 -0.9466

loop_
_exptl_oxdiff_crystal_face_indexfrac_h
_exptl_oxdiff_crystal_face_indexfrac_k
_exptl_oxdiff_crystal_face_indexfrac_l
_exptl_oxdiff_crystal_face_x
_exptl_oxdiff_crystal_face_y
_exptl_oxdiff_crystal_face_z
-0.0000 1.0002 -0.0002 -0.0501 -0.0067 -0.0176
0.0000 -1.0002 0.0002 0.0501 0.0067 0.0176
2.0006 0.0015 -1.0004 -0.0886 -0.0665 0.2774
-2.0006 -0.0015 1.0004 0.0886 0.0665 -0.2774
0.0000 -2.0005 -0.9997 0.0678 0.1455 0.0766
0.0000 -1.0006 -2.0001 -0.0146 0.2708 0.1003
1.0003 -0.9995 -1.0001 -0.0104 0.0395 0.1770
2.0006 -0.9981 2.0002 0.0584 -0.4559 0.1710
0.0000 -1.0000 1.0004 0.0824 -0.1253 -0.0237
-0.0000 2.0002 -1.0006 -0.1324 0.1185 0.0061
5.0015 11.0062 -0.0029 -0.6915 -0.5705 0.3965
-0.0001 7.0025 6.9996 -0.1243 -0.9713 -0.4127
0.0000 -11.0008 6.0031 0.7446 -0.7180 -0.0543
